data_4082531
loop_
_publ_author_name
'Vald\'es, Hugo'
'Poyatos, Macarena'
'Peris, Eduardo'

_publ_section_title
;
 A Pyrene-Based N-Heterocyclic Carbene: Study of Its Coordination
 Chemistry and Stereoelectronic Properties
;
_journal_issue 1
_journal_name_full Organometallics
_journal_page_first 394
_journal_paper_doi 10.1021/om401134w
_journal_volume 33
_journal_year 2014
_chemical_formula_moiety 'C33 H38 Br Ir N2'
_chemical_formula_sum 'C33 H38 Br Ir N2'
_chemical_formula_weight 734.76
_chemical_name_systematic
;
 ?
;
_space_group_crystal_system monoclinic
_space_group_IT_number 14
_space_group_name_Hall '-P 2ybc'
_space_group_name_H-M_alt 'P 1 21/c 1'
_symmetry_space_group_name_Hall '-P 2ybc'
_symmetry_space_group_name_H-M 'P 1 21/c 1'
_atom_sites_solution_hydrogens geom
_audit_creation_date 2013-11-13
_audit_creation_method
;
  Olex2 1.2
  (compiled Apr 23 2013 17:59:47, GUI svn.r4466)
;
_cell_angle_alpha 90
_cell_angle_beta 101.674(3)
_cell_angle_gamma 90
_cell_formula_units_Z 4
_cell_length_a 9.3221(3)
_cell_length_b 21.3617(5)
_cell_length_c 14.4693(4)
_cell_measurement_reflns_used 8279
_cell_measurement_temperature 200.00(10)
_cell_measurement_theta_max 28.5540
_cell_measurement_theta_min 3.0420
_cell_volume 2821.76(14)
_computing_cell_refinement
;
CrysAlisPro, Agilent Technologies,
Version 1.171.36.28 (release 01-02-2013 CrysAlis171 .NET)
(compiled Feb  1 2013,16:14:44)
;
_computing_data_collection
;
CrysAlisPro, Agilent Technologies,
Version 1.171.36.28 (release 01-02-2013 CrysAlis171 .NET)
(compiled Feb  1 2013,16:14:44)
;
_computing_data_reduction
;
CrysAlisPro, Agilent Technologies,
Version 1.171.36.28 (release 01-02-2013 CrysAlis171 .NET)
(compiled Feb  1 2013,16:14:44)
;
_computing_molecular_graphics
;
O. V. Dolomanov, L. J. Bourhis, R. J. Gildea, J. A. K. Howard and H. Puschmann,
OLEX2: a complete structure solution, refinement and analysis program.
J. Appl. Cryst. (2009). 42, 339-341.
;
_computing_publication_material
;
O. V. Dolomanov, L. J. Bourhis, R. J. Gildea, J. A. K. Howard and H. Puschmann,
OLEX2: a complete structure solution, refinement and analysis program.
J. Appl. Cryst. (2009). 42, 339-341.
;
_computing_structure_refinement
;
SHELXL, G.M. Sheldrick, Acta Cryst.
(2008). A64, 112-122
;
_diffrn_ambient_temperature 200.00(10)
_diffrn_detector_area_resol_mean 10.4051
_diffrn_measured_fraction_theta_full 0.9985
_diffrn_measured_fraction_theta_max 0.8903
_diffrn_measurement_details
;
  1 omega  -19.00   25.00   1.0000   12.0000
omega____ theta____ kappa____ phi______ frames
    -      -11.1253  -99.0000   90.0000 44

  2 omega  -13.00   17.00   1.0000   12.0000
omega____ theta____ kappa____ phi______ frames
    -      -11.1253  -57.0000 -180.0000 30

  3 omega  -68.00  -41.00   1.0000   12.0000
omega____ theta____ kappa____ phi______ frames
    -      -11.1253  -57.0000 -180.0000 27

  4 omega  -33.00   94.00   1.0000   12.0000
omega____ theta____ kappa____ phi______ frames
    -       12.3753   19.0000    0.0000 127

  5 omega    7.00   34.00   1.0000   12.0000
omega____ theta____ kappa____ phi______ frames
    -       12.3753   77.0000   90.0000 27

  6 omega   45.00   72.00   1.0000   12.0000
omega____ theta____ kappa____ phi______ frames
    -       12.3753   77.0000   90.0000 27

  7 omega    8.00   40.00   1.0000   12.0000
omega____ theta____ kappa____ phi______ frames
    -       12.3753  -57.0000  -30.0000 32
;
_diffrn_measurement_device_type 'SuperNova, Dual, Cu at zero, Atlas'
_diffrn_measurement_method '\w scans'
_diffrn_orient_matrix_UB_11 0.0149490000
_diffrn_orient_matrix_UB_12 -0.0241897000
_diffrn_orient_matrix_UB_13 0.0341868000
_diffrn_orient_matrix_UB_21 0.0726792000
_diffrn_orient_matrix_UB_22 0.0112566000
_diffrn_orient_matrix_UB_23 0.0144703000
_diffrn_orient_matrix_UB_31 -0.0230862000
_diffrn_orient_matrix_UB_32 0.0197629000
_diffrn_orient_matrix_UB_33 0.0335711000
_diffrn_radiation_monochromator mirror
_diffrn_radiation_type 'Mo K\a'
_diffrn_radiation_wavelength 0.7107
_diffrn_reflns_av_R_equivalents 0.0370
_diffrn_reflns_av_unetI/netI 0.0410
_diffrn_reflns_Laue_measured_fraction_full 0.999
_diffrn_reflns_Laue_measured_fraction_max 0.890
_diffrn_reflns_limit_h_max 12
_diffrn_reflns_limit_h_min -11
_diffrn_reflns_limit_k_max 28
_diffrn_reflns_limit_k_min -29
_diffrn_reflns_limit_l_max 18
_diffrn_reflns_limit_l_min -19
_diffrn_reflns_number 22604
_diffrn_reflns_point_group_measured_fraction_full 0.999
_diffrn_reflns_point_group_measured_fraction_max 0.890
_diffrn_reflns_theta_full 25.242
_diffrn_reflns_theta_max 29.493
_diffrn_reflns_theta_min 2.875
_diffrn_source 'SuperNova (Mo) X-ray Source'
_exptl_absorpt_coefficient_mu 6.172
_exptl_absorpt_correction_T_max 1.00000
_exptl_absorpt_correction_T_min 0.68127
_exptl_absorpt_correction_type multi-scan
_exptl_absorpt_process_details
;
CrysAlisPro, Agilent Technologies,
Version 1.171.36.28 (release 01-02-2013 CrysAlis171 .NET)
(compiled Feb  1 2013,16:14:44)
Empirical absorption correction using spherical harmonics,
 implemented in SCALE3 ABSPACK scaling algorithm.
;
_exptl_crystal_colour yellowish
_exptl_crystal_density_diffrn 1.730
_exptl_crystal_description prism
_exptl_crystal_F_000 1448
_exptl_crystal_size_max 0.3379
_exptl_crystal_size_mid 0.1486
_exptl_crystal_size_min 0.1169
_refine_diff_density_max 1.415
_refine_diff_density_min -1.293
_refine_diff_density_rms 0.125
_refine_ls_extinction_method none
_refine_ls_goodness_of_fit_ref 0.928
_refine_ls_hydrogen_treatment constr
_refine_ls_matrix_type full
_refine_ls_number_parameters 336
_refine_ls_number_reflns 6991
_refine_ls_number_restraints 0
_refine_ls_restrained_S_all 0.928
_refine_ls_R_factor_all 0.0598
_refine_ls_R_factor_gt 0.0380
_refine_ls_shift/su_max 0.002
_refine_ls_shift/su_mean 0.000
_refine_ls_structure_factor_coef Fsqd
_refine_ls_weighting_details 'w=1/[\s^2^(Fo^2^)+(0.0516P)^2^+8.7576P] where P=(Fo^2^+2Fc^2^)/3'
_refine_ls_weighting_scheme calc
_refine_ls_wR_factor_gt 0.0891
_refine_ls_wR_factor_ref 0.1053
_reflns_Friedel_coverage 0.000
_reflns_number_gt 5346
_reflns_number_total 6991
_reflns_threshold_expression 'I > 2\s(I)'
_cod_data_source_file om401134w_si_002.cif
_cod_data_source_block of_6b_(str1540)
_cod_original_cell_volume 2821.75(14)
_cod_database_code 4082531
_chemical_oxdiff_formula 'C35 H45 Cl N2 Ir'
_reflns_odcompleteness_completeness 99.85
_reflns_odcompleteness_iscentric 1
_reflns_odcompleteness_theta 26.32
_olex2_refinement_description
;
1. Others
 Fixed Uiso: H2A(0.052) H2B(0.052) H3A(0.053) H3B(0.053) H4A(0.063) H4B(0.063)
 H5A(0.106) H5B(0.106) H5C(0.106) H6A(0.058) H6B(0.058) H7A(0.066) H7B(0.066)
 H8A(0.099) H8B(0.099) H9A(0.19) H9B(0.19) H9C(0.19) H13(0.064) H14(0.073)
 H15(0.067) H17(0.064) H18(0.06) H20(0.06) H21(0.065) H22(0.057) H26(0.055)
 H27A(0.074) H27B(0.074) H28A(0.124) H28B(0.124) H29(0.069) H30(0.07)
 H31A(0.128) H31B(0.128) H32A(0.093) H32B(0.093) H33(0.059)
 Fixed X: H2A(0.1476) H2B(0.2828) H3A(0.1082) H3B(-0.0129) H4A(0.2154)
 H4B(0.0954) H5A(-0.0834) H5B(0.0326) H5C(0.0413) H6A(0.3414) H6B(0.4572)
 H7A(0.5582) H7B(0.4373) H8A(0.6505) H8B(0.5276) H9A(0.6353) H9B(0.7201)
 H9C(0.7711) H13(0.2361) H14(0.1188) H15(-0.1011) H17(-0.3035) H18(-0.4011)
 H20(-0.3894) H21(-0.276) H22(-0.0565) H26(0.5066) H27A(0.7266) H27B(0.5689)
 H28A(0.6322) H28B(0.7732) H29(0.5611) H30(0.6609) H31A(0.884) H31B(0.8364)
 H32A(0.8287) H32B(0.8596) H33(0.6157)
 Fixed Y: H2A(0.6846) H2B(0.7209) H3A(0.773) H3B(0.7467) H4A(0.8271)
 H4B(0.8005) H5A(0.8567) H5B(0.9014) H5C(0.8858) H6A(0.6006) H6B(0.6425)
 H7A(0.5552) H7B(0.5122) H8A(0.5785) H8B(0.5376) H9A(0.4514) H9B(0.4762)
 H9C(0.4954) H13(0.5153) H14(0.43) H15(0.3958) H17(0.4071) H18(0.4524)
 H20(0.5307) H21(0.6121) H22(0.651) H26(0.6666) H27A(0.7342) H27B(0.7595)
 H28A(0.839) H28B(0.8071) H29(0.8481) H30(0.799) H31A(0.7626) H31B(0.7268)
 H32A(0.6461) H32B(0.6833) H33(0.6204)
 Fixed Z: H2A(-0.0652) H2B(-0.0079) H3A(0.0708) H3B(-0.0115) H4A(-0.0393) H4B(-
 0.1218) H5A(-0.0621) H5B(-0.0921) H5C(0.0148) H6A(0.3444) H6B(0.3091)
 H7A(0.2518) H7B(0.2801) H8A(0.4119) H8B(0.4412) H9A(0.3729) H9B(0.4707)
 H9C(0.3779) H13(0.33) H14(0.3768) H15(0.2883) H17(0.1499) H18(0.0129) H20(-
 0.1095) H21(-0.1662) H22(-0.0842) H26(0.0073) H27A(-0.0129) H27B(-0.0537)
 H28A(0.0225) H28B(0.0795) H29(0.1595) H30(0.2891) H31A(0.2258) H31B(0.3088)
 H32A(0.2313) H32B(0.1442) H33(0.1366)
;
_shelx_space_group_comment
;
The symmetry employed for this shelxl refinement is uniquely defined
by the following loop, which should always be used as a source of
symmetry information in preference to the above space-group names.
They are only intended as comments.
;
_shelxl_version_number 2013-4

loop_
_space_group_symop_operation_xyz
'x, y, z'
'-x, y+1/2, -z+1/2'
'-x, -y, -z'
'x, -y-1/2, z-1/2'

loop_
_atom_site_label
_atom_site_type_symbol
_atom_site_fract_x
_atom_site_fract_y
_atom_site_fract_z
_atom_site_U_iso_or_equiv
_atom_site_adp_type
_atom_site_occupancy
_atom_site_site_symmetry_order
_atom_site_calc_flag
_atom_site_refinement_flags_posn
_atom_site_refinement_flags_adp
C1 C 0.3169(6) 0.6604(2) 0.1434(4) 0.0375(11) Uani 1 1 d . .
C2 C 0.1860(6) 0.7051(3) -0.0055(4) 0.0435(12) Uani 1 1 d . .
H2A H 0.1476 0.6846 -0.0652 0.052 Uiso 1 1 calc R U
H2B H 0.2828 0.7209 -0.0079 0.052 Uiso 1 1 calc R U
C3 C 0.0887(6) 0.7597(3) 0.0053(4) 0.0446(12) Uani 1 1 d . .
H3A H 0.1082 0.7730 0.0708 0.053 Uiso 1 1 calc R U
H3B H -0.0129 0.7467 -0.0115 0.053 Uiso 1 1 calc R U
C4 C 0.1137(7) 0.8142(3) -0.0565(5) 0.0524(14) Uani 1 1 d . .
H4A H 0.2154 0.8271 -0.0393 0.063 Uiso 1 1 calc R U
H4B H 0.0954 0.8005 -0.1218 0.063 Uiso 1 1 calc R U
C5 C 0.0173(9) 0.8695(3) -0.0482(5) 0.071(2) Uani 1 1 d . .
H5A H -0.0834 0.8567 -0.0621 0.106 Uiso 1 1 calc R U
H5B H 0.0326 0.9014 -0.0921 0.106 Uiso 1 1 calc R U
H5C H 0.0413 0.8858 0.0148 0.106 Uiso 1 1 calc R U
C6 C 0.3972(7) 0.6052(3) 0.2950(4) 0.0485(13) Uani 1 1 d . .
H6A H 0.3414 0.6006 0.3444 0.058 Uiso 1 1 calc R U
H6B H 0.4572 0.6425 0.3091 0.058 Uiso 1 1 calc R U
C7 C 0.4959(7) 0.5495(3) 0.2973(4) 0.0546(15) Uani 1 1 d . .
H7A H 0.5582 0.5552 0.2518 0.066 Uiso 1 1 calc R U
H7B H 0.4373 0.5122 0.2801 0.066 Uiso 1 1 calc R U
C8 C 0.5910(9) 0.5413(4) 0.3960(6) 0.083(2) Uani 1 1 d . .
H8A H 0.6505 0.5785 0.4119 0.099 Uiso 1 1 calc R U
H8B H 0.5276 0.5376 0.4412 0.099 Uiso 1 1 calc R U
C9 C 0.6878(12) 0.4863(6) 0.4052(7) 0.126(4) Uani 1 1 d . .
H9A H 0.6353 0.4514 0.3729 0.190 Uiso 1 1 calc R U
H9B H 0.7201 0.4762 0.4707 0.190 Uiso 1 1 calc R U
H9C H 0.7711 0.4954 0.3779 0.190 Uiso 1 1 calc R U
C10 C 0.1012(6) 0.6124(2) 0.0845(4) 0.0380(11) Uani 1 1 d . .
C11 C 0.1620(6) 0.5845(2) 0.1703(4) 0.0381(11) Uani 1 1 d . .
C12 C 0.0931(6) 0.5327(2) 0.2081(4) 0.0422(12) Uani 1 1 d . .
C13 C 0.1489(7) 0.5015(3) 0.2923(4) 0.0531(14) Uani 1 1 d . .
H13 H 0.2361 0.5153 0.3300 0.064 Uiso 1 1 calc R U
C14 C 0.0777(8) 0.4506(3) 0.3211(5) 0.0612(17) Uani 1 1 d . .
H14 H 0.1188 0.4300 0.3768 0.073 Uiso 1 1 calc R U
C15 C -0.0539(7) 0.4300(3) 0.2680(5) 0.0561(15) Uani 1 1 d . .
H15 H -0.1011 0.3958 0.2883 0.067 Uiso 1 1 calc R U
C16 C -0.1162(7) 0.4601(3) 0.1844(4) 0.0486(14) Uani 1 1 d . .
C17 C -0.2540(7) 0.4401(3) 0.1285(5) 0.0535(15) Uani 1 1 d . .
H17 H -0.3035 0.4071 0.1499 0.064 Uiso 1 1 calc R U
C18 C -0.3124(7) 0.4672(3) 0.0474(5) 0.0503(14) Uani 1 1 d . .
H18 H -0.4011 0.4524 0.0129 0.060 Uiso 1 1 calc R U
C19 C -0.2416(6) 0.5189(2) 0.0116(4) 0.0426(12) Uani 1 1 d . .
C20 C -0.3016(7) 0.5459(3) -0.0746(4) 0.0499(14) Uani 1 1 d . .
H20 H -0.3894 0.5307 -0.1095 0.060 Uiso 1 1 calc R U
C21 C -0.2333(7) 0.5944(3) -0.1085(4) 0.0544(15) Uani 1 1 d . .
H21 H -0.2760 0.6121 -0.1662 0.065 Uiso 1 1 calc R U
C22 C -0.1014(6) 0.6180(3) -0.0592(4) 0.0473(13) Uani 1 1 d . .
H22 H -0.0565 0.6510 -0.0842 0.057 Uiso 1 1 calc R U
C23 C -0.0359(6) 0.5924(2) 0.0277(4) 0.0382(11) Uani 1 1 d . .
C24 C -0.1067(6) 0.5414(2) 0.0644(4) 0.0390(11) Uani 1 1 d . .
C25 C -0.0440(6) 0.5122(2) 0.1524(4) 0.0410(12) Uani 1 1 d . .
C26 C 0.5708(6) 0.6942(3) 0.0515(4) 0.0456(13) Uani 1 1 d . .
H26 H 0.5066 0.6666 0.0073 0.055 Uiso 1 1 calc R U
C27 C 0.6366(8) 0.7484(4) 0.0041(4) 0.0615(17) Uani 1 1 d . .
H27A H 0.7266 0.7342 -0.0129 0.074 Uiso 1 1 calc R U
H27B H 0.5689 0.7595 -0.0537 0.074 Uiso 1 1 calc R U
C28 C 0.6675(13) 0.8031(4) 0.0617(6) 0.103(3) Uani 1 1 d . .
H28A H 0.6322 0.8390 0.0225 0.124 Uiso 1 1 calc R U
H28B H 0.7732 0.8071 0.0795 0.124 Uiso 1 1 calc R U
C29 C 0.6076(8) 0.8081(3) 0.1503(4) 0.0574(16) Uani 1 1 d . .
H29 H 0.5611 0.8481 0.1595 0.069 Uiso 1 1 calc R U
C30 C 0.6716(8) 0.7773(3) 0.2311(5) 0.0581(17) Uani 1 1 d . .
H30 H 0.6609 0.7990 0.2891 0.070 Uiso 1 1 calc R U
C31 C 0.8064(10) 0.7375(4) 0.2426(9) 0.107(4) Uani 1 1 d . .
H31A H 0.8840 0.7626 0.2258 0.128 Uiso 1 1 calc R U
H31B H 0.8364 0.7268 0.3088 0.128 Uiso 1 1 calc R U
C32 C 0.7946(8) 0.6805(4) 0.1886(6) 0.077(2) Uani 1 1 d . .
H32A H 0.8287 0.6461 0.2313 0.093 Uiso 1 1 calc R U
H32B H 0.8596 0.6833 0.1442 0.093 Uiso 1 1 calc R U
C33 C 0.6409(6) 0.6649(3) 0.1339(4) 0.0494(14) Uani 1 1 d . .
H33 H 0.6157 0.6204 0.1366 0.059 Uiso 1 1 calc R U
Ir1 Ir 0.47940(2) 0.72515(2) 0.16542(2) 0.03820(8) Uani 1 1 d . .
Br1 Br 0.32887(9) 0.78360(3) 0.25955(6) 0.0704(2) Uani 1 1 d . .
N1 N 0.2939(5) 0.61460(19) 0.2039(3) 0.0386(9) Uani 1 1 d . .
N2 N 0.2000(5) 0.65846(19) 0.0704(3) 0.0371(9) Uani 1 1 d . .

loop_
_atom_site_aniso_label
_atom_site_aniso_U_11
_atom_site_aniso_U_22
_atom_site_aniso_U_33
_atom_site_aniso_U_23
_atom_site_aniso_U_13
_atom_site_aniso_U_12
C1 0.043(3) 0.035(2) 0.039(3) -0.001(2) 0.019(2) 0.002(2)
C2 0.047(3) 0.041(3) 0.045(3) 0.010(2) 0.017(2) 0.002(2)
C3 0.045(3) 0.043(3) 0.048(3) 0.003(2) 0.015(2) -0.004(2)
C4 0.053(3) 0.046(3) 0.059(4) 0.006(3) 0.014(3) -0.001(3)
C5 0.099(6) 0.046(3) 0.073(5) 0.010(3) 0.030(4) 0.009(4)
C6 0.057(4) 0.048(3) 0.039(3) 0.002(2) 0.006(2) -0.005(3)
C7 0.052(4) 0.061(4) 0.051(3) 0.005(3) 0.011(3) 0.003(3)
C8 0.087(6) 0.086(5) 0.066(5) 0.006(4) -0.005(4) 0.019(5)
C9 0.116(8) 0.165(11) 0.087(7) -0.002(7) -0.003(6) 0.078(8)
C10 0.042(3) 0.034(2) 0.043(3) 0.002(2) 0.020(2) 0.006(2)
C11 0.038(3) 0.036(3) 0.042(3) 0.002(2) 0.015(2) 0.006(2)
C12 0.048(3) 0.037(3) 0.045(3) 0.005(2) 0.018(2) 0.006(2)
C13 0.055(4) 0.049(3) 0.056(4) 0.014(3) 0.013(3) 0.002(3)
C14 0.073(4) 0.055(4) 0.060(4) 0.024(3) 0.024(3) 0.004(3)
C15 0.068(4) 0.044(3) 0.062(4) 0.015(3) 0.027(3) -0.003(3)
C16 0.055(3) 0.037(3) 0.061(4) 0.004(3) 0.028(3) 0.004(3)
C17 0.054(4) 0.038(3) 0.075(4) 0.002(3) 0.030(3) -0.006(3)
C18 0.045(3) 0.044(3) 0.065(4) -0.006(3) 0.017(3) 0.001(3)
C19 0.042(3) 0.034(3) 0.055(3) -0.008(2) 0.017(2) 0.002(2)
C20 0.048(3) 0.043(3) 0.058(4) -0.007(3) 0.009(3) 0.009(3)
C21 0.065(4) 0.043(3) 0.050(3) 0.001(3) -0.003(3) 0.013(3)
C22 0.055(3) 0.036(3) 0.051(3) 0.004(2) 0.010(3) 0.006(2)
C23 0.042(3) 0.030(2) 0.045(3) 0.001(2) 0.016(2) 0.008(2)
C24 0.043(3) 0.029(2) 0.048(3) -0.001(2) 0.018(2) 0.010(2)
C25 0.045(3) 0.032(3) 0.050(3) 0.004(2) 0.020(2) 0.006(2)
C26 0.049(3) 0.051(3) 0.044(3) -0.020(3) 0.025(2) -0.010(3)
C27 0.056(4) 0.087(5) 0.046(3) -0.002(3) 0.022(3) -0.012(4)
C28 0.176(10) 0.077(5) 0.070(5) -0.018(4) 0.058(6) -0.049(6)
C29 0.082(5) 0.040(3) 0.055(4) -0.011(3) 0.024(3) -0.025(3)
C30 0.074(4) 0.045(3) 0.053(4) -0.016(3) 0.007(3) -0.012(3)
C31 0.064(5) 0.083(6) 0.159(10) -0.032(6) -0.013(6) -0.005(5)
C32 0.066(5) 0.093(6) 0.071(5) -0.018(4) 0.006(4) 0.021(4)
C33 0.054(3) 0.047(3) 0.053(3) -0.015(3) 0.023(3) 0.005(3)
Ir1 0.04930(14) 0.03210(12) 0.03711(13) -0.00561(8) 0.01801(9) -0.00088(9)
Br1 0.0901(5) 0.0616(4) 0.0691(4) -0.0139(3) 0.0388(4) 0.0167(4)
N1 0.045(2) 0.035(2) 0.039(2) 0.0036(18) 0.0141(18) 0.0036(19)
N2 0.043(2) 0.032(2) 0.039(2) 0.0020(18) 0.0162(18) 0.0013(18)

loop_
_atom_type_symbol
_atom_type_description
_atom_type_scat_dispersion_real
_atom_type_scat_dispersion_imag
_atom_type_scat_source
C C 0.0033 0.0016 'International Tables Vol C Tables 4.2.6.8 and 6.1.1.4'
H H 0.0000 0.0000 'International Tables Vol C Tables 4.2.6.8 and 6.1.1.4'
Br Br -0.2901 2.4595 'International Tables Vol C Tables 4.2.6.8 and 6.1.1.4'
Ir Ir -1.4442 7.9887 'International Tables Vol C Tables 4.2.6.8 and 6.1.1.4'
N N 0.0061 0.0033 'International Tables Vol C Tables 4.2.6.8 and 6.1.1.4'

loop_
_exptl_crystal_face_index_h
_exptl_crystal_face_index_k
_exptl_crystal_face_index_l
_exptl_crystal_face_perp_dist
_exptl_oxdiff_crystal_face_indexfrac_h
_exptl_oxdiff_crystal_face_indexfrac_k
_exptl_oxdiff_crystal_face_indexfrac_l
_exptl_oxdiff_crystal_face_x
_exptl_oxdiff_crystal_face_y
_exptl_oxdiff_crystal_face_z
0 -14 -18 0.0617 0.0048 -14.0499 -17.9696 -0.2744 -0.4178 -0.8810
-12 14 3 0.1163 -11.9721 14.0003 2.9688 -0.4161 -0.6696 0.6527
0 14 18 0.0870 -0.0048 14.0499 17.9696 0.2744 0.4178 0.8810
9 0 11 0.1087 8.9757 0.0361 11.0007 0.5094 0.8119 0.1628
1 28 -7 0.0467 1.0335 27.9129 -7.0404 -0.9004 0.2874 0.2914
-2 -28 8 0.0599 -2.0331 -27.9073 8.0393 0.9195 -0.3456 -0.2347
-3 29 0 0.0669 -2.9670 28.9462 -0.0477 -0.7462 0.1095 0.6390
5 -4 -20 0.1017 5.0096 -4.0847 -19.9813 -0.5094 0.0290 -0.8672
0 -26 10 0.0692 -0.0361 -25.9052 10.0365 0.9692 -0.1490 -0.1742
-2 -18 16 0.0800 -2.0315 -17.8926 16.0198 0.9501 -0.1172 0.2311
4 -14 15 0.0767 3.9649 -13.9125 15.0178 0.9092 0.3489 0.1377
11 18 -3 0.1077 11.0052 17.9374 -3.0200 -0.3726 0.9581 -0.0010
-7 25 3 0.0776 -6.9683 24.9721 2.9546 -0.6072 -0.1826 0.7536

loop_
_geom_angle_atom_site_label_1
_geom_angle_atom_site_label_2
_geom_angle_atom_site_label_3
_geom_angle
N1 C1 Ir1 126.9(4)
N2 C1 Ir1 126.9(4)
N2 C1 N1 105.8(4)
N2 C2 C3 114.3(4)
C2 C3 C4 111.5(5)
C5 C4 C3 113.0(5)
N1 C6 C7 114.4(5)
C6 C7 C8 110.5(6)
C9 C8 C7 113.9(7)
C11 C10 C23 122.5(5)
N2 C10 C11 105.8(4)
N2 C10 C23 131.7(5)
C10 C11 C12 122.4(5)
N1 C11 C10 106.6(4)
N1 C11 C12 130.9(5)
C13 C12 C11 125.6(5)
C13 C12 C25 118.5(5)
C25 C12 C11 115.8(5)
C14 C13 C12 121.5(6)
C13 C14 C15 120.7(6)
C14 C15 C16 120.3(6)
C15 C16 C17 121.4(5)
C15 C16 C25 120.2(6)
C25 C16 C17 118.4(5)
C18 C17 C16 122.0(5)
C17 C18 C19 121.3(6)
C20 C19 C18 120.9(5)
C20 C19 C24 119.8(5)
C24 C19 C18 119.3(5)
C21 C20 C19 120.6(6)
C20 C21 C22 121.6(6)
C21 C22 C23 120.2(5)
C22 C23 C10 125.1(5)
C22 C23 C24 118.9(5)
C24 C23 C10 116.0(5)
C19 C24 C23 119.0(5)
C19 C24 C25 119.3(5)
C23 C24 C25 121.8(5)
C16 C25 C12 118.8(5)
C16 C25 C24 119.7(5)
C24 C25 C12 121.5(5)
C27 C26 Ir1 111.9(4)
C33 C26 C27 124.3(5)
C33 C26 Ir1 70.4(3)
C28 C27 C26 114.1(5)
C27 C28 C29 119.3(6)
C28 C29 Ir1 109.6(4)
C30 C29 C28 121.5(8)
C30 C29 Ir1 71.1(4)
C29 C30 C31 125.3(8)
C29 C30 Ir1 72.1(4)
C31 C30 Ir1 111.0(4)
C32 C31 C30 116.8(7)
C31 C32 C33 115.2(6)
C26 C33 C32 125.2(6)
C26 C33 Ir1 71.1(3)
C32 C33 Ir1 113.1(4)
C1 Ir1 C26 94.0(2)
C1 Ir1 C29 161.5(2)
C1 Ir1 C30 161.4(2)
C1 Ir1 C33 95.3(2)
C1 Ir1 Br1 86.67(13)
C26 Ir1 C29 81.9(2)
C26 Ir1 C30 94.3(2)
C26 Ir1 Br1 161.72(17)
C29 Ir1 Br1 91.63(18)
C30 Ir1 C29 36.8(2)
C30 Ir1 Br1 90.54(19)
C33 Ir1 C26 38.5(2)
C33 Ir1 C29 92.6(3)
C33 Ir1 C30 81.1(2)
C33 Ir1 Br1 159.66(17)
C1 N1 C6 120.8(4)
C1 N1 C11 110.7(4)
C11 N1 C6 128.4(4)
C1 N2 C2 119.8(4)
C1 N2 C10 111.1(4)
C10 N2 C2 128.9(4)

loop_
_geom_bond_atom_site_label_1
_geom_bond_atom_site_label_2
_geom_bond_distance
C1 Ir1 2.028(5)
C1 N1 1.359(6)
C1 N2 1.356(7)
C2 C3 1.504(8)
C2 N2 1.469(6)
C3 C4 1.515(8)
C4 C5 1.504(9)
C6 C7 1.500(8)
C6 N1 1.480(7)
C7 C8 1.530(9)
C8 C9 1.470(11)
C10 C11 1.391(7)
C10 C23 1.438(7)
C10 N2 1.391(6)
C11 C12 1.441(7)
C11 N1 1.386(7)
C12 C13 1.394(8)
C12 C25 1.435(8)
C13 C14 1.381(8)
C14 C15 1.382(9)
C15 C16 1.389(9)
C16 C17 1.437(9)
C16 C25 1.426(7)
C17 C18 1.322(9)
C18 C19 1.437(8)
C19 C20 1.385(8)
C19 C24 1.417(8)
C20 C21 1.358(9)
C21 C22 1.385(8)
C22 C23 1.395(7)
C23 C24 1.429(7)
C24 C25 1.433(7)
C26 C27 1.536(9)
C26 C33 1.387(8)
C26 Ir1 2.109(5)
C27 C28 1.431(11)
C28 C29 1.502(10)
C29 C30 1.370(9)
C29 Ir1 2.173(6)
C30 C31 1.498(11)
C30 Ir1 2.160(6)
C31 C32 1.440(11)
C32 C33 1.527(9)
C33 Ir1 2.100(5)
Ir1 Br1 2.4812(7)
